data_4079830
loop_
_publ_author_name
'Li, Yiqun'
'de Kock, Carmen'
'Smith, Peter J.'
'Guzgay, Hajira'
'Hendricks, Denver T.'
'Naran, Krupa'
'Mizrahi, Valerie'
'Warner, Digby F.'
'Chibale, Kelly'
'Smith, Gregory S.'

_publ_section_title
;
 Synthesis, Characterization, and Pharmacological Evaluation of
 Silicon-Containing Aminoquinoline Organometallic Complexes As
 Antiplasmodial, Antitumor, and Antimycobacterial Agents
;
_journal_issue 1
_journal_name_full Organometallics
_journal_page_first 141
_journal_paper_doi 10.1021/om300945c
_journal_volume 32
_journal_year 2013
_chemical_formula_sum 'C15 H21 Cl N2 Si'
_chemical_formula_weight 292.88
_chemical_name_systematic
; 
 ? 
;
_space_group_IT_number 61
_symmetry_cell_setting orthorhombic
_symmetry_space_group_name_Hall '-P 2ac 2ab'
_symmetry_space_group_name_H-M 'P b c a'
_atom_sites_solution_hydrogens geom
_atom_sites_solution_primary direct
_atom_sites_solution_secondary difmap
_audit_creation_method SHELXL-97
_cell_angle_alpha 90.00
_cell_angle_beta 90.00
_cell_angle_gamma 90.00
_cell_formula_units_Z 8
_cell_length_a 12.3956(12)
_cell_length_b 13.0995(13)
_cell_length_c 19.6103(18)
_cell_measurement_reflns_used 10564
_cell_measurement_temperature 173(2)
_cell_measurement_theta_max 26.38
_cell_measurement_theta_min 2.08
_cell_volume 3184.2(5)
_computing_cell_refinement 'SAINT (7.60a, Bruker AXS Inc., Madison, WI, USA, 2006)'
_computing_data_collection 'SAINT (7.60a, Bruker AXS Inc., Madison, WI, USA, 2006)'
_computing_data_reduction 'SAINT (7.60a, Bruker AXS Inc., Madison, WI, USA, 2006)'
_computing_molecular_graphics 'X-Seed (Barbour, 2001)'
_computing_publication_material 'SHELXL-97 (Sheldrick, 2001)'
_computing_structure_refinement 'SHELXL-97 (Sheldrick, 1997)'
_computing_structure_solution 'SHELXS-97 (Sheldrick, 1997)'
_diffrn_ambient_temperature 173(2)
_diffrn_measured_fraction_theta_full 0.998
_diffrn_measured_fraction_theta_max 0.998
_diffrn_measurement_device_type 'Bruker Kappa Duo Apex II Diffractometer'
_diffrn_measurement_method '0.5\% \f scans and \w scans'
_diffrn_radiation_monochromator graphite
_diffrn_radiation_source 'fine-focus sealed tube'
_diffrn_radiation_type MoK\a
_diffrn_radiation_wavelength 0.71073
_diffrn_reflns_av_R_equivalents 0.0478
_diffrn_reflns_av_sigmaI/netI 0.0441
_diffrn_reflns_limit_h_max 11
_diffrn_reflns_limit_h_min -15
_diffrn_reflns_limit_k_max 15
_diffrn_reflns_limit_k_min -16
_diffrn_reflns_limit_l_max 13
_diffrn_reflns_limit_l_min -24
_diffrn_reflns_number 10564
_diffrn_reflns_theta_full 26.38
_diffrn_reflns_theta_max 26.38
_diffrn_reflns_theta_min 2.08
_diffrn_standards_decay_% 0
_diffrn_standards_interval_count 0
_diffrn_standards_interval_time 0
_diffrn_standards_number 0
_exptl_absorpt_coefficient_mu 0.305
_exptl_absorpt_correction_T_max 0.9790
_exptl_absorpt_correction_T_min 0.9615
_exptl_absorpt_correction_type multi-scan
_exptl_absorpt_process_details 'SADABS (Sheldrick, 1996)'
_exptl_crystal_colour colourless
_exptl_crystal_density_diffrn 1.222
_exptl_crystal_density_meas ?
_exptl_crystal_density_method 'not measured'
_exptl_crystal_description needle
_exptl_crystal_F_000 1248
_exptl_crystal_size_max 0.13
_exptl_crystal_size_mid 0.11
_exptl_crystal_size_min 0.07
_refine_diff_density_max 0.574
_refine_diff_density_min -0.625
_refine_diff_density_rms 0.049
_refine_ls_extinction_coef none
_refine_ls_extinction_method none
_refine_ls_goodness_of_fit_ref 1.028
_refine_ls_hydrogen_treatment mixed
_refine_ls_matrix_type full
_refine_ls_number_parameters 198
_refine_ls_number_reflns 3260
_refine_ls_number_restraints 1
_refine_ls_restrained_S_all 1.028
_refine_ls_R_factor_all 0.0838
_refine_ls_R_factor_gt 0.0500
_refine_ls_shift/su_max 0.001
_refine_ls_shift/su_mean 0.000
_refine_ls_structure_factor_coef Fsqd
_refine_ls_weighting_details 'calc w=1/[\s^2^(Fo^2^)+(0.0493P)^2^+1.5660P] where P=(Fo^2^+2Fc^2^)/3'
_refine_ls_weighting_scheme calc
_refine_ls_wR_factor_gt 0.1103
_refine_ls_wR_factor_ref 0.1243
_reflns_number_gt 2183
_reflns_number_total 3260
_reflns_threshold_expression >2sigma(I)
_cod_data_source_file om300945c_si_001.cif
_cod_data_source_block lt73
_cod_depositor_comments
;
The following automatic conversions were performed:

'_symmetry_cell_setting' value 'Orthorhombic' changed to
'orthorhombic' according to
/home/saulius/struct/CIF-dictionaries/cif_core.dic dictionary named
'cif_core.dic' version 2.4.2 from 2011-04-26.

Automatic conversion script
Id: cif_fix_values 1891 2012-01-12 08:04:46Z andrius 

The following automatic conversions were performed:

'_exptl_crystal_density_meas' value 'not measured' was changed to '?'
- the value is perceived as not measured.

Automatic conversion script
Id: cif_fix_values 3008 2015-01-20 13:52:24Z robertas 
;
_cod_original_sg_symbol_H-M Pbca
_cod_database_code 4079830

loop_
_symmetry_equiv_pos_as_xyz
'x, y, z'
'-x+1/2, -y, z+1/2'
'x+1/2, -y+1/2, -z'
'-x, y+1/2, -z+1/2'
'-x, -y, -z'
'x-1/2, y, -z-1/2'
'-x-1/2, y-1/2, z'
'x, -y-1/2, z-1/2'

loop_
_atom_site_label
_atom_site_type_symbol
_atom_site_fract_x
_atom_site_fract_y
_atom_site_fract_z
_atom_site_U_iso_or_equiv
_atom_site_adp_type
_atom_site_occupancy
_atom_site_symmetry_multiplicity
_atom_site_calc_flag
_atom_site_refinement_flags
_atom_site_disorder_assembly
_atom_site_disorder_group
Cl1 Cl 0.05776(6) 0.59464(6) 0.36376(4) 0.0532(2) Uani 1 1 d . . .
Si1 Si -0.28460(7) 0.18517(7) 0.75871(4) 0.0532(3) Uani 1 1 d . . .
N1 N -0.27718(17) 0.67313(14) 0.50244(11) 0.0366(5) Uani 1 1 d . . .
N2 N -0.34509(18) 0.36276(15) 0.53947(11) 0.0384(5) Uani 1 1 d D . .
H2N H -0.2968(18) 0.3124(17) 0.5215(13) 0.055(8) Uiso 1 1 d D . .
C1 C -0.3608(2) 0.64213(18) 0.53867(13) 0.0382(6) Uani 1 1 d . A .
H1 H -0.4072 0.6935 0.5562 0.046 Uiso 1 1 calc R . .
C2 C -0.3872(2) 0.54175(18) 0.55363(13) 0.0358(6) Uani 1 1 d . . .
H2 H -0.4487 0.5269 0.5808 0.043 Uiso 1 1 calc R A .
C3 C -0.32308(19) 0.46277(17) 0.52862(12) 0.0307(5) Uani 1 1 d . A .
C4 C -0.23076(18) 0.49184(17) 0.48828(11) 0.0293(5) Uani 1 1 d . . .
C5 C -0.1581(2) 0.42128(17) 0.45932(13) 0.0361(6) Uani 1 1 d . A .
H5 H -0.1701 0.3503 0.4659 0.043 Uiso 1 1 calc R . .
C6 C -0.0710(2) 0.45224(18) 0.42196(13) 0.0388(6) Uani 1 1 d . . .
H6 H -0.0229 0.4035 0.4029 0.047 Uiso 1 1 calc R A .
C7 C -0.0534(2) 0.55692(19) 0.41215(12) 0.0367(6) Uani 1 1 d . A .
C8 C -0.1208(2) 0.62794(18) 0.43904(12) 0.0357(6) Uani 1 1 d . . .
H8 H -0.1065 0.6984 0.4320 0.043 Uiso 1 1 calc R A .
C9 C -0.21207(19) 0.59793(17) 0.47750(12) 0.0312(5) Uani 1 1 d . A .
C10A C -0.4295(2) 0.3249(2) 0.58440(13) 0.0461(7) Uani 0.777(7) 1 d P A 1
H10A H -0.4554 0.2594 0.5654 0.055 Uiso 0.777(7) 1 calc PR A 1
H10B H -0.4905 0.3736 0.5819 0.055 Uiso 0.777(7) 1 calc PR A 1
C11A C -0.4050(4) 0.3078(3) 0.65789(19) 0.0426(11) Uani 0.777(7) 1 d P A 1
H11A H -0.4720 0.2880 0.6820 0.051 Uiso 0.777(7) 1 calc PR A 1
H11B H -0.3783 0.3721 0.6783 0.051 Uiso 0.777(7) 1 calc PR A 1
C12A C -0.3206(3) 0.2246(3) 0.66724(18) 0.0408(11) Uani 0.777(7) 1 d P A 1
H12A H -0.2535 0.2474 0.6445 0.049 Uiso 0.777(7) 1 calc PR A 1
H12B H -0.3460 0.1629 0.6428 0.049 Uiso 0.777(7) 1 calc PR A 1
C13 C -0.1918(3) 0.0767(3) 0.74386(18) 0.0752(10) Uani 1 1 d . A .
H13A H -0.1669 0.0498 0.7878 0.113 Uiso 1 1 calc R . .
H13B H -0.1296 0.1000 0.7172 0.113 Uiso 1 1 calc R . .
H13C H -0.2297 0.0228 0.7188 0.113 Uiso 1 1 calc R . .
C14 C -0.3969(3) 0.1397(3) 0.8124(2) 0.0895(13) Uani 1 1 d . A .
H14A H -0.4331 0.0825 0.7897 0.134 Uiso 1 1 calc R . .
H14B H -0.4486 0.1953 0.8194 0.134 Uiso 1 1 calc R . .
H14C H -0.3687 0.1171 0.8566 0.134 Uiso 1 1 calc R . .
C15 C -0.2141(2) 0.2927(2) 0.80129(15) 0.0556(8) Uani 1 1 d . A .
H15A H -0.2641 0.3501 0.8068 0.083 Uiso 1 1 calc R . .
H15B H -0.1526 0.3142 0.7734 0.083 Uiso 1 1 calc R . .
H15C H -0.1883 0.2706 0.8462 0.083 Uiso 1 1 calc R . .
C10B C -0.4295(2) 0.3249(2) 0.58440(13) 0.0461(7) Uani 0.223(7) 1 d P A 2
H10C H -0.4696 0.2664 0.5650 0.055 Uiso 0.223(7) 1 calc PR A 2
H10D H -0.4801 0.3789 0.5993 0.055 Uiso 0.223(7) 1 calc PR A 2
C11B C -0.3385(13) 0.2893(12) 0.6476(7) 0.045(4) Uani 0.223(7) 1 d P A 2
H11C H -0.2835 0.2430 0.6280 0.054 Uiso 0.223(7) 1 calc PR A 2
H11D H -0.3010 0.3507 0.6652 0.054 Uiso 0.223(7) 1 calc PR A 2
C12B C -0.3954(10) 0.2368(9) 0.7048(5) 0.039(4) Uani 0.223(7) 1 d P A 2
H12C H -0.4419 0.1811 0.6874 0.047 Uiso 0.223(7) 1 calc PR A 2
H12D H -0.4405 0.2855 0.7308 0.047 Uiso 0.223(7) 1 calc PR A 2

loop_
_atom_site_aniso_label
_atom_site_aniso_U_11
_atom_site_aniso_U_22
_atom_site_aniso_U_33
_atom_site_aniso_U_23
_atom_site_aniso_U_13
_atom_site_aniso_U_12
Cl1 0.0484(4) 0.0504(4) 0.0609(5) 0.0079(4) 0.0124(3) -0.0039(3)
Si1 0.0549(5) 0.0511(5) 0.0536(5) 0.0005(4) -0.0163(4) 0.0033(4)
N1 0.0438(13) 0.0193(9) 0.0468(12) 0.0005(9) -0.0028(10) 0.0021(9)
N2 0.0413(13) 0.0221(10) 0.0517(13) 0.0023(10) 0.0019(10) -0.0024(9)
C1 0.0420(15) 0.0265(12) 0.0463(15) -0.0036(11) -0.0046(12) 0.0073(11)
C2 0.0345(14) 0.0301(12) 0.0429(14) -0.0010(11) -0.0017(11) -0.0013(11)
C3 0.0336(13) 0.0227(11) 0.0357(13) 0.0003(10) -0.0086(10) 0.0000(10)
C4 0.0327(13) 0.0207(11) 0.0346(12) 0.0002(10) -0.0085(10) -0.0005(10)
C5 0.0444(15) 0.0202(11) 0.0436(14) 0.0027(11) -0.0044(12) 0.0015(11)
C6 0.0439(15) 0.0281(12) 0.0445(15) 0.0000(12) 0.0001(12) 0.0082(12)
C7 0.0374(14) 0.0350(13) 0.0375(14) 0.0051(11) -0.0039(11) -0.0035(11)
C8 0.0414(15) 0.0229(12) 0.0427(14) 0.0033(11) -0.0071(11) -0.0038(11)
C9 0.0373(13) 0.0208(11) 0.0355(13) 0.0009(10) -0.0104(10) -0.0005(10)
C10A 0.0560(18) 0.0318(13) 0.0506(16) 0.0061(12) 0.0021(13) -0.0081(13)
C11A 0.035(2) 0.046(2) 0.047(2) 0.0016(18) -0.0003(18) -0.0023(19)
C12A 0.038(2) 0.044(2) 0.040(2) -0.0009(18) -0.0020(17) -0.0019(18)
C13 0.092(3) 0.069(2) 0.064(2) 0.0000(18) 0.0134(19) 0.013(2)
C14 0.059(2) 0.078(3) 0.132(4) -0.035(3) 0.024(2) -0.022(2)
C15 0.0460(17) 0.072(2) 0.0491(16) -0.0010(15) -0.0019(13) -0.0080(16)
C10B 0.0560(18) 0.0318(13) 0.0506(16) 0.0061(12) 0.0021(13) -0.0081(13)
C11B 0.035(8) 0.047(9) 0.053(9) 0.001(7) -0.001(7) -0.008(7)
C12B 0.043(8) 0.045(7) 0.030(6) 0.002(5) 0.008(5) -0.013(6)

loop_
_atom_type_symbol
_atom_type_description
_atom_type_scat_dispersion_real
_atom_type_scat_dispersion_imag
_atom_type_scat_source
C C 0.0033 0.0016 'International Tables Vol C Tables 4.2.6.8 and 6.1.1.4'
H H 0.0000 0.0000 'International Tables Vol C Tables 4.2.6.8 and 6.1.1.4'
N N 0.0061 0.0033 'International Tables Vol C Tables 4.2.6.8 and 6.1.1.4'
Si Si 0.0817 0.0704 'International Tables Vol C Tables 4.2.6.8 and 6.1.1.4'
Cl Cl 0.1484 0.1585 'International Tables Vol C Tables 4.2.6.8 and 6.1.1.4'

loop_
_geom_angle_atom_site_label_1
_geom_angle_atom_site_label_2
_geom_angle_atom_site_label_3
_geom_angle
C14 Si1 C13 108.11(18)
C14 Si1 C15 110.12(16)
C13 Si1 C15 111.13(17)
C14 Si1 C12B 83.4(4)
C13 Si1 C12B 130.4(4)
C15 Si1 C12B 109.1(4)
C14 Si1 C12A 116.41(19)
C13 Si1 C12A 101.76(17)
C15 Si1 C12A 109.03(16)
C12B Si1 C12A 36.8(3)
C1 N1 C9 115.8(2)
C3 N2 C10A 124.7(2)
C3 N2 H2N 118.9(17)
C10A N2 H2N 115.9(17)
N1 C1 C2 126.2(2)
N1 C1 H1 116.9
C2 C1 H1 116.9
C1 C2 C3 119.6(2)
C1 C2 H2 120.2
C3 C2 H2 120.2
N2 C3 C2 123.2(2)
N2 C3 C4 120.1(2)
C2 C3 C4 116.7(2)
C5 C4 C9 118.4(2)
C5 C4 C3 123.7(2)
C9 C4 C3 117.9(2)
C6 C5 C4 121.7(2)
C6 C5 H5 119.1
C4 C5 H5 119.1
C5 C6 C7 119.1(2)
C5 C6 H6 120.4
C7 C6 H6 120.4
C8 C7 C6 121.5(2)
C8 C7 Cl1 120.22(19)
C6 C7 Cl1 118.3(2)
C7 C8 C9 120.6(2)
C7 C8 H8 119.7
C9 C8 H8 119.7
N1 C9 C8 117.6(2)
N1 C9 C4 123.7(2)
C8 C9 C4 118.7(2)
N2 C10A C11A 119.4(3)
N2 C10A H10A 107.5
C11A C10A H10A 107.5
N2 C10A H10B 107.5
C11A C10A H10B 107.5
H10A C10A H10B 107.0
C10A C11A C12A 111.4(3)
C10A C11A H11A 109.4
C12A C11A H11A 109.4
C10A C11A H11B 109.4
C12A C11A H11B 109.4
H11A C11A H11B 108.0
C11A C12A Si1 117.7(3)
C11A C12A H12A 107.9
Si1 C12A H12A 107.9
C11A C12A H12B 107.9
Si1 C12A H12B 107.9
H12A C12A H12B 107.2
Si1 C13 H13A 109.5
Si1 C13 H13B 109.5
H13A C13 H13B 109.5
Si1 C13 H13C 109.5
H13A C13 H13C 109.5
H13B C13 H13C 109.5
Si1 C14 H14A 109.5
Si1 C14 H14B 109.5
H14A C14 H14B 109.5
Si1 C14 H14C 109.5
H14A C14 H14C 109.5
H14B C14 H14C 109.5
Si1 C15 H15A 109.5
Si1 C15 H15B 109.5
H15A C15 H15B 109.5
Si1 C15 H15C 109.5
H15A C15 H15C 109.5
H15B C15 H15C 109.5
C12B C11B H11C 109.5
C12B C11B H11D 109.5
H11C C11B H11D 108.1
C11B C12B Si1 104.2(10)
C11B C12B H12C 110.9
Si1 C12B H12C 110.9
C11B C12B H12D 110.9
Si1 C12B H12D 110.9
H12C C12B H12D 108.9

loop_
_geom_bond_atom_site_label_1
_geom_bond_atom_site_label_2
_geom_bond_distance
Cl1 C7 1.745(3)
Si1 C14 1.844(4)
Si1 C13 1.852(3)
Si1 C15 1.857(3)
Si1 C12B 1.861(12)
Si1 C12A 1.919(4)
N1 C1 1.320(3)
N1 C9 1.364(3)
N2 C3 1.355(3)
N2 C10A 1.455(3)
N2 H2N 0.958(10)
C1 C2 1.387(3)
C1 H1 0.9500
C2 C3 1.394(3)
C2 H2 0.9500
C3 C4 1.442(3)
C4 C5 1.410(3)
C4 C9 1.425(3)
C5 C6 1.367(4)
C5 H5 0.9500
C6 C7 1.402(3)
C6 H6 0.9500
C7 C8 1.357(3)
C8 C9 1.416(3)
C8 H8 0.9500
C10A C11A 1.490(4)
C10A H10A 0.9900
C10A H10B 0.9900
C11A C12A 1.522(6)
C11A H11A 0.9900
C11A H11B 0.9900
C12A H12A 0.9900
C12A H12B 0.9900
C13 H13A 0.9800
C13 H13B 0.9800
C13 H13C 0.9800
C14 H14A 0.9800
C14 H14B 0.9800
C14 H14C 0.9800
C15 H15A 0.9800
C15 H15B 0.9800
C15 H15C 0.9800
C11B C12B 1.49(2)
C11B H11C 0.9900
C11B H11D 0.9900
C12B H12C 0.9900
C12B H12D 0.9900

loop_
_geom_torsion_atom_site_label_1
_geom_torsion_atom_site_label_2
_geom_torsion_atom_site_label_3
_geom_torsion_atom_site_label_4
_geom_torsion
C9 N1 C1 C2 0.4(4)
N1 C1 C2 C3 -0.9(4)
C10A N2 C3 C2 -7.5(4)
C10A N2 C3 C4 173.9(2)
C1 C2 C3 N2 -178.2(2)
C1 C2 C3 C4 0.5(3)
N2 C3 C4 C5 -1.2(4)
C2 C3 C4 C5 -179.9(2)
N2 C3 C4 C9 179.1(2)
C2 C3 C4 C9 0.3(3)
C9 C4 C5 C6 0.4(3)
C3 C4 C5 C6 -179.3(2)
C4 C5 C6 C7 -0.1(4)
C5 C6 C7 C8 0.2(4)
C5 C6 C7 Cl1 -179.52(19)
C6 C7 C8 C9 -0.7(4)
Cl1 C7 C8 C9 179.03(18)
C1 N1 C9 C8 -179.3(2)
C1 N1 C9 C4 0.5(3)
C7 C8 C9 N1 -179.3(2)
C7 C8 C9 C4 1.0(3)
C5 C4 C9 N1 179.4(2)
C3 C4 C9 N1 -0.8(3)
C5 C4 C9 C8 -0.9(3)
C3 C4 C9 C8 178.9(2)
C3 N2 C10A C11A -88.2(4)
N2 C10A C11A C12A -64.0(4)
C10A C11A C12A Si1 -176.2(2)
C14 Si1 C12A C11A 57.5(4)
C13 Si1 C12A C11A 174.8(3)
C15 Si1 C12A C11A -67.7(3)
C12B Si1 C12A C11A 29.0(6)
C14 Si1 C12B C11B 178.9(9)
C13 Si1 C12B C11B -72.9(10)
C15 Si1 C12B C11B 69.9(9)
C12A Si1 C12B C11B -26.6(7)
